data_4331705
loop_
_publ_author_name
'Wajda-Hermanowicz, Katarzyna'
'Ciunik, Zbigniew'
'Kochel, Andrzej'

_publ_section_title
;
 Syntheses and Molecular Structure of Some Rh and Ru Complexes with the
 Chelating Diphenyl (2-Pyridyl)phosphine Ligand
;
_journal_issue 8
_journal_name_full 'Inorganic Chemistry'
_journal_page_first 3369
_journal_page_last 3377
_journal_paper_doi 10.1021/ic051442k
_journal_volume 45
_journal_year 2006
_chemical_formula_sum 'C34 H28 Cl3 N2 P2 Rh'
_chemical_formula_weight 735.78
_chemical_name_systematic
; 
 ? 
;
_space_group_IT_number 19
_symmetry_cell_setting orthorhombic
_symmetry_space_group_name_Hall 'P 2ac 2ab'
_symmetry_space_group_name_H-M 'P 21 21 21'
_atom_sites_solution_hydrogens geom
_atom_sites_solution_primary direct
_atom_sites_solution_secondary difmap
_audit_creation_method SHELXL-97
_cell_angle_alpha 90.00
_cell_angle_beta 90.00
_cell_angle_gamma 90.00
_cell_formula_units_Z 4
_cell_length_a 11.0841(8)
_cell_length_b 14.9184(12)
_cell_length_c 18.5128(14)
_cell_measurement_reflns_used 7000
_cell_measurement_temperature 100(2)
_cell_measurement_theta_max 27.00
_cell_measurement_theta_min 3.29
_cell_volume 3061.2(4)
_computing_cell_refinement 'Oxford Diffraction (Poland) Sp. z o.o'
_computing_data_collection 'Oxford Diffraction (Poland) Sp. z o.o'
_computing_data_reduction 'Oxford Diffraction (Poland) Sp. z o.o'
_computing_molecular_graphics 'SHELXTL-NT V5.1, Brucker AXS 1999'
_computing_publication_material 'SHELXL-97 (Sheldrick, 1997)'
_computing_structure_refinement 'SHELXL-97 (Sheldrick, 1997)'
_computing_structure_solution 'SHELXS-97 (Sheldrick, 1990)'
_diffrn_ambient_temperature 100(2)
_diffrn_measured_fraction_theta_full 0.990
_diffrn_measured_fraction_theta_max 0.990
_diffrn_measurement_device_type 'Kuma KM4CCD'
_diffrn_measurement_method '\o scan'
_diffrn_radiation_monochromator graphite
_diffrn_radiation_source 'fine-focus sealed tube'
_diffrn_radiation_type MoK\a
_diffrn_radiation_wavelength 0.71073
_diffrn_reflns_av_R_equivalents 0.0711
_diffrn_reflns_av_sigmaI/netI 0.1047
_diffrn_reflns_limit_h_max 8
_diffrn_reflns_limit_h_min -14
_diffrn_reflns_limit_k_max 19
_diffrn_reflns_limit_k_min -19
_diffrn_reflns_limit_l_max 23
_diffrn_reflns_limit_l_min -23
_diffrn_reflns_number 20492
_diffrn_reflns_theta_full 27.00
_diffrn_reflns_theta_max 27.00
_diffrn_reflns_theta_min 3.29
_diffrn_standards_number 0
_exptl_absorpt_coefficient_mu 0.953
_exptl_absorpt_correction_T_max 0.9192
_exptl_absorpt_correction_T_min 0.8625
_exptl_absorpt_correction_type analytical
_exptl_absorpt_process_details 'Instruction, Oxford Diffraction,Poland Sp. z o.o'
_exptl_crystal_density_diffrn 1.596
_exptl_crystal_density_method 'not measured'
_exptl_crystal_F_000 1488
_exptl_crystal_size_max 0.16
_exptl_crystal_size_mid 0.12
_exptl_crystal_size_min 0.09
_refine_diff_density_max 0.408
_refine_diff_density_min -0.454
_refine_diff_density_rms 0.093
_refine_ls_abs_structure_details 'Flack H D (1983), Acta Cryst. A39, 876-881'
_refine_ls_abs_structure_Flack -0.06(3)
_refine_ls_extinction_coef 0.00050(9)
_refine_ls_extinction_expression Fc^*^=kFc[1+0.001xFc^2^\l^3^/sin(2\q)]^-1/4^
_refine_ls_extinction_method SHELXL
_refine_ls_goodness_of_fit_ref 0.920
_refine_ls_hydrogen_treatment constr
_refine_ls_matrix_type full
_refine_ls_number_parameters 380
_refine_ls_number_reflns 6566
_refine_ls_number_restraints 0
_refine_ls_restrained_S_all 0.920
_refine_ls_R_factor_all 0.0677
_refine_ls_R_factor_gt 0.0475
_refine_ls_shift/su_max 0.003
_refine_ls_shift/su_mean 0.000
_refine_ls_structure_factor_coef Fsqd
_refine_ls_weighting_details 'calc w=1/[\s^2^(Fo^2^)+(0.0000P)^2^+0.0000P] where P=(Fo^2^+2Fc^2^)/3'
_refine_ls_weighting_scheme calc
_refine_ls_wR_factor_gt 0.0484
_refine_ls_wR_factor_ref 0.0523
_reflns_number_gt 5438
_reflns_number_total 6566
_reflns_threshold_expression >2sigma(I)
_cod_data_source_file ic051442ksup2.cif
_cod_data_source_block cmpd_1_kw2a
_cod_original_sg_symbol_H-M P2(1)2(1)2(1)
_cod_database_code 4331705

loop_
_symmetry_equiv_pos_as_xyz
'x, y, z'
'-x+1/2, -y, z+1/2'
'-x, y+1/2, -z+1/2'
'x+1/2, -y+1/2, -z'

loop_
_atom_site_label
_atom_site_type_symbol
_atom_site_fract_x
_atom_site_fract_y
_atom_site_fract_z
_atom_site_U_iso_or_equiv
_atom_site_adp_type
_atom_site_occupancy
_atom_site_symmetry_multiplicity
_atom_site_calc_flag
_atom_site_refinement_flags
Rh1 Rh 0.28330(3) 0.13657(2) 0.822335(18) 0.01112(9) Uani 1 1 d .
Cl1 Cl 0.23185(9) 0.14136(8) 0.94738(5) 0.0163(2) Uani 1 1 d .
Cl2 Cl 0.41205(9) 0.01425(7) 0.84472(6) 0.0160(3) Uani 1 1 d .
Cl3 Cl 0.17404(9) 0.26982(7) 0.80114(6) 0.0172(3) Uani 1 1 d .
P1 P 0.37917(10) 0.16228(8) 0.71297(6) 0.0132(3) Uani 1 1 d .
P2 P 0.11895(10) 0.04705(8) 0.79766(6) 0.0123(3) Uani 1 1 d .
N1 N 0.4346(3) 0.2177(2) 0.83649(19) 0.0111(9) Uani 1 1 d .
N2 N 0.1863(3) 0.0159(2) 0.66127(19) 0.0171(9) Uani 1 1 d .
C1 C 0.4777(4) 0.2337(3) 0.7686(2) 0.0133(11) Uani 1 1 d .
C2 C 0.5711(4) 0.2925(3) 0.7567(3) 0.0273(13) Uani 1 1 d .
H2 H 0.5995 0.3043 0.7093 0.033 Uiso 1 1 calc R
C3 C 0.6228(4) 0.3344(3) 0.8168(3) 0.0278(12) Uani 1 1 d .
H3 H 0.6862 0.3765 0.8106 0.033 Uiso 1 1 calc R
C4 C 0.5818(4) 0.3146(3) 0.8846(3) 0.0180(11) Uani 1 1 d .
H4 H 0.6195 0.3407 0.9256 0.022 Uiso 1 1 calc R
C5 C 0.4858(4) 0.2569(3) 0.8937(2) 0.0153(11) Uani 1 1 d .
H5 H 0.4560 0.2450 0.9408 0.018 Uiso 1 1 calc R
C6 C 0.3202(4) 0.2335(3) 0.6416(2) 0.0136(11) Uani 1 1 d .
C7 C 0.1963(4) 0.2417(3) 0.6269(2) 0.0155(11) Uani 1 1 d .
H7 H 0.1393 0.2082 0.6541 0.019 Uiso 1 1 calc R
C8 C 0.1576(4) 0.2985(3) 0.5727(2) 0.0184(12) Uani 1 1 d .
H8 H 0.0739 0.3042 0.5627 0.022 Uiso 1 1 calc R
C9 C 0.2405(4) 0.3471(3) 0.5331(2) 0.0207(12) Uani 1 1 d .
H9 H 0.2132 0.3869 0.4965 0.025 Uiso 1 1 calc R
C10 C 0.3630(4) 0.3386(3) 0.5462(2) 0.0204(12) Uani 1 1 d .
H10 H 0.4195 0.3716 0.5182 0.024 Uiso 1 1 calc R
C11 C 0.4023(4) 0.2822(3) 0.6000(2) 0.0194(12) Uani 1 1 d .
H11 H 0.4863 0.2763 0.6090 0.023 Uiso 1 1 calc R
C12 C 0.4805(3) 0.0855(3) 0.6655(2) 0.0123(10) Uani 1 1 d .
C13 C 0.5775(4) 0.0451(3) 0.7013(2) 0.0161(11) Uani 1 1 d .
H13 H 0.5934 0.0595 0.7504 0.019 Uiso 1 1 calc R
C14 C 0.6499(3) -0.0154(3) 0.6658(3) 0.0191(11) Uani 1 1 d .
H14 H 0.7147 -0.0433 0.6908 0.023 Uiso 1 1 calc R
C15 C 0.6292(4) -0.0359(3) 0.5943(3) 0.0180(11) Uani 1 1 d .
H15 H 0.6789 -0.0786 0.5706 0.022 Uiso 1 1 calc R
C16 C 0.5366(4) 0.0052(3) 0.5570(3) 0.0173(12) Uani 1 1 d .
H16 H 0.5243 -0.0076 0.5073 0.021 Uiso 1 1 calc R
C17 C 0.4622(4) 0.0648(3) 0.5923(2) 0.0149(11) Uani 1 1 d .
H17 H 0.3976 0.0922 0.5668 0.018 Uiso 1 1 calc R
C18 C 0.1371(3) -0.0700(3) 0.8242(3) 0.0118(9) Uani 1 1 d .
C19 C 0.1091(3) -0.1403(3) 0.7794(2) 0.0155(10) Uani 1 1 d .
H19 H 0.0789 -0.1288 0.7323 0.019 Uiso 1 1 calc R
C20 C 0.1244(4) -0.2285(3) 0.8024(3) 0.0219(12) Uani 1 1 d .
H20 H 0.1044 -0.2766 0.7710 0.026 Uiso 1 1 calc R
C21 C 0.1686(4) -0.2461(3) 0.8708(3) 0.0198(12) Uani 1 1 d .
H21 H 0.1809 -0.3062 0.8860 0.024 Uiso 1 1 calc R
C22 C 0.1951(4) -0.1754(3) 0.9171(2) 0.0158(11) Uani 1 1 d .
H22 H 0.2239 -0.1870 0.9645 0.019 Uiso 1 1 calc R
C23 C 0.1793(4) -0.0885(3) 0.8941(2) 0.0146(11) Uani 1 1 d .
H23 H 0.1973 -0.0404 0.9259 0.017 Uiso 1 1 calc R
C24 C 0.0869(4) 0.0354(3) 0.7008(2) 0.0099(10) Uani 1 1 d .
C25 C -0.0278(4) 0.0375(3) 0.6705(2) 0.0132(10) Uani 1 1 d .
H25 H -0.0959 0.0537 0.6987 0.016 Uiso 1 1 calc R
C26 C -0.0409(4) 0.0153(3) 0.5979(2) 0.0174(11) Uani 1 1 d .
H26 H -0.1186 0.0151 0.5762 0.021 Uiso 1 1 calc R
C27 C 0.0590(4) -0.0064(3) 0.5578(2) 0.0168(11) Uani 1 1 d .
H27 H 0.0517 -0.0219 0.5083 0.020 Uiso 1 1 calc R
C28 C 0.1702(4) -0.0050(3) 0.5911(2) 0.0140(11) Uani 1 1 d .
H28 H 0.2393 -0.0196 0.5631 0.017 Uiso 1 1 calc R
C29 C -0.0278(4) 0.0732(3) 0.8393(2) 0.0135(11) Uani 1 1 d .
C30 C -0.1200(3) 0.0098(3) 0.8330(2) 0.0151(10) Uani 1 1 d .
H30 H -0.1051 -0.0453 0.8090 0.018 Uiso 1 1 calc R
C31 C -0.2333(4) 0.0267(3) 0.8618(2) 0.0198(11) Uani 1 1 d .
H31 H -0.2964 -0.0157 0.8556 0.024 Uiso 1 1 calc R
C32 C -0.2545(4) 0.1051(3) 0.8992(2) 0.0265(13) Uani 1 1 d .
H32 H -0.3318 0.1160 0.9195 0.032 Uiso 1 1 calc R
C33 C -0.1641(4) 0.1672(3) 0.9073(2) 0.0230(12) Uani 1 1 d .
H33 H -0.1794 0.2211 0.9331 0.028 Uiso 1 1 calc R
C34 C -0.0496(4) 0.1519(3) 0.8777(2) 0.0149(10) Uani 1 1 d .
H34 H 0.0128 0.1948 0.8838 0.018 Uiso 1 1 calc R

loop_
_atom_site_aniso_label
_atom_site_aniso_U_11
_atom_site_aniso_U_22
_atom_site_aniso_U_33
_atom_site_aniso_U_23
_atom_site_aniso_U_13
_atom_site_aniso_U_12
Rh1 0.01149(16) 0.01257(17) 0.00929(16) 0.00029(17) -0.00043(17) -0.00002(18)
Cl1 0.0197(6) 0.0190(5) 0.0101(5) 0.0005(5) 0.0022(5) 0.0011(6)
Cl2 0.0141(6) 0.0164(6) 0.0174(6) 0.0031(5) 0.0002(5) 0.0027(5)
Cl3 0.0185(6) 0.0142(6) 0.0187(7) 0.0014(5) 0.0006(5) 0.0034(5)
P1 0.0113(6) 0.0164(7) 0.0118(6) 0.0009(5) -0.0008(5) -0.0010(5)
P2 0.0124(6) 0.0116(6) 0.0129(6) 0.0007(5) 0.0003(5) 0.0010(5)
N1 0.013(2) 0.0097(19) 0.010(2) 0.0026(17) -0.0046(17) 0.0000(16)
N2 0.019(2) 0.018(2) 0.014(2) 0.0006(18) 0.0007(17) 0.0008(17)
C1 0.014(2) 0.013(3) 0.013(3) -0.003(2) 0.001(2) -0.003(2)
C2 0.025(3) 0.041(4) 0.016(3) -0.002(3) 0.004(2) -0.015(3)
C3 0.022(2) 0.035(3) 0.027(3) 0.001(3) 0.001(3) -0.017(2)
C4 0.016(3) 0.020(3) 0.018(3) -0.001(2) -0.004(2) 0.002(2)
C5 0.018(3) 0.016(3) 0.012(3) -0.007(2) 0.001(2) 0.002(2)
C6 0.021(3) 0.015(3) 0.005(2) 0.000(2) 0.000(2) -0.001(2)
C7 0.019(3) 0.019(3) 0.009(2) -0.002(2) -0.002(2) -0.002(2)
C8 0.018(3) 0.023(3) 0.015(3) 0.000(2) -0.001(2) 0.006(2)
C9 0.029(3) 0.016(3) 0.017(2) 0.001(2) 0.001(2) 0.007(2)
C10 0.033(3) 0.013(3) 0.015(3) 0.003(2) 0.007(2) -0.007(2)
C11 0.019(3) 0.022(3) 0.017(3) -0.005(2) -0.002(2) -0.003(2)
C12 0.008(2) 0.017(2) 0.012(3) 0.000(2) 0.005(2) -0.0024(19)
C13 0.011(2) 0.022(3) 0.015(3) 0.004(2) 0.004(2) -0.001(2)
C14 0.009(2) 0.020(2) 0.028(3) 0.004(2) -0.002(2) -0.001(2)
C15 0.015(3) 0.012(3) 0.027(3) -0.007(2) 0.009(2) -0.004(2)
C16 0.019(3) 0.022(3) 0.012(3) -0.003(2) 0.004(2) -0.006(2)
C17 0.010(2) 0.018(3) 0.017(3) 0.001(2) 0.000(2) -0.006(2)
C18 0.005(2) 0.010(2) 0.020(2) 0.006(2) 0.001(2) 0.0000(17)
C19 0.017(2) 0.019(2) 0.011(2) 0.005(2) -0.0058(18) -0.005(2)
C20 0.025(3) 0.019(3) 0.022(3) -0.002(2) -0.007(2) -0.008(2)
C21 0.022(3) 0.016(3) 0.021(3) 0.006(2) -0.003(2) -0.004(2)
C22 0.015(3) 0.014(2) 0.018(2) 0.001(2) -0.002(2) -0.004(2)
C23 0.013(3) 0.012(2) 0.019(3) 0.000(2) 0.003(2) 0.000(2)
C24 0.008(2) 0.009(2) 0.013(2) 0.006(2) 0.004(2) -0.0014(19)
C25 0.013(2) 0.016(2) 0.011(2) 0.005(2) 0.003(2) 0.0032(19)
C26 0.019(3) 0.020(3) 0.013(3) 0.003(2) -0.003(2) 0.001(2)
C27 0.019(3) 0.019(3) 0.012(3) 0.001(2) -0.002(2) -0.003(2)
C28 0.014(2) 0.017(3) 0.010(2) -0.003(2) 0.003(2) -0.001(2)
C29 0.011(2) 0.016(2) 0.013(3) 0.009(2) 0.001(2) 0.002(2)
C30 0.018(2) 0.017(2) 0.010(2) 0.004(2) 0.000(2) 0.001(2)
C31 0.014(3) 0.025(3) 0.021(3) 0.012(2) -0.003(2) -0.007(2)
C32 0.016(3) 0.039(3) 0.024(3) 0.010(2) 0.003(2) 0.013(2)
C33 0.020(3) 0.029(3) 0.020(3) -0.003(2) 0.001(2) 0.009(2)
C34 0.014(2) 0.019(3) 0.011(2) 0.000(2) 0.0021(19) 0.004(2)

loop_
_atom_type_symbol
_atom_type_description
_atom_type_scat_dispersion_real
_atom_type_scat_dispersion_imag
_atom_type_scat_source
C C 0.0033 0.0016 'International Tables Vol C Tables 4.2.6.8 and 6.1.1.4'
H H 0.0000 0.0000 'International Tables Vol C Tables 4.2.6.8 and 6.1.1.4'
N N 0.0061 0.0033 'International Tables Vol C Tables 4.2.6.8 and 6.1.1.4'
Cl Cl 0.1484 0.1585 'International Tables Vol C Tables 4.2.6.8 and 6.1.1.4'
Rh Rh -1.1178 0.9187 'International Tables Vol C Tables 4.2.6.8 and 6.1.1.4'
P P 0.1023 0.0942 'International Tables Vol C Tables 4.2.6.8 and 6.1.1.4'

loop_
_geom_angle_atom_site_label_1
_geom_angle_atom_site_label_2
_geom_angle_atom_site_label_3
_geom_angle
N1 Rh1 P2 175.77(10)
N1 Rh1 P1 69.21(10)
P2 Rh1 P1 106.56(4)
N1 Rh1 Cl2 86.57(10)
P2 Rh1 Cl2 93.72(4)
P1 Rh1 Cl2 90.24(4)
N1 Rh1 Cl3 86.83(9)
P2 Rh1 Cl3 92.84(4)
P1 Rh1 Cl3 87.17(4)
Cl2 Rh1 Cl3 173.40(4)
N1 Rh1 Cl1 93.03(10)
P2 Rh1 Cl1 91.19(4)
P1 Rh1 Cl1 162.20(4)
Cl2 Rh1 Cl1 89.84(4)
Cl3 Rh1 Cl1 90.77(4)
C6 P1 C12 103.77(19)
C6 P1 C1 106.4(2)
C12 P1 C1 105.49(19)
C6 P1 Rh1 124.52(14)
C12 P1 Rh1 126.67(14)
C1 P1 Rh1 83.04(14)
C18 P2 C24 101.2(2)
C18 P2 C29 100.77(19)
C24 P2 C29 104.93(19)
C18 P2 Rh1 114.45(13)
C24 P2 Rh1 113.67(13)
C29 P2 Rh1 119.51(15)
C5 N1 C1 120.3(4)
C5 N1 Rh1 134.1(3)
C1 N1 Rh1 105.5(3)
C28 N2 C24 117.6(4)
N1 C1 C2 121.5(4)
N1 C1 P1 101.9(3)
C2 C1 P1 136.6(4)
C1 C2 C3 117.8(4)
C4 C3 C2 119.8(4)
C3 C4 C5 120.2(4)
N1 C5 C4 120.3(4)
C11 C6 C7 119.0(4)
C11 C6 P1 118.1(3)
C7 C6 P1 122.9(3)
C8 C7 C6 119.9(4)
C9 C8 C7 120.1(4)
C8 C9 C10 120.7(4)
C11 C10 C9 119.6(4)
C10 C11 C6 120.8(4)
C13 C12 C17 118.3(4)
C13 C12 P1 120.9(3)
C17 C12 P1 120.8(3)
C14 C13 C12 120.3(4)
C15 C14 C13 120.5(4)
C14 C15 C16 120.4(4)
C17 C16 C15 119.6(4)
C16 C17 C12 120.8(4)
C19 C18 C23 118.9(4)
C19 C18 P2 122.9(4)
C23 C18 P2 118.2(3)
C18 C19 C20 120.5(4)
C21 C20 C19 120.2(4)
C20 C21 C22 119.6(4)
C23 C22 C21 119.8(4)
C22 C23 C18 120.9(4)
N2 C24 C25 122.1(4)
N2 C24 P2 113.0(3)
C25 C24 P2 124.7(3)
C24 C25 C26 118.7(4)
C27 C26 C25 119.6(4)
C26 C27 C28 118.5(4)
N2 C28 C27 123.5(4)
C30 C29 C34 119.0(4)
C30 C29 P2 117.9(3)
C34 C29 P2 123.0(3)
C31 C30 C29 120.5(4)
C32 C31 C30 120.1(4)
C33 C32 C31 120.2(4)
C32 C33 C34 120.5(4)
C29 C34 C33 119.6(4)

loop_
_geom_bond_atom_site_label_1
_geom_bond_atom_site_label_2
_geom_bond_distance
Rh1 N1 2.085(3)
Rh1 P2 2.3045(12)
Rh1 P1 2.3184(12)
Rh1 Cl2 2.3534(11)
Rh1 Cl3 2.3605(11)
Rh1 Cl1 2.3852(10)
P1 C6 1.817(4)
P1 C12 1.830(4)
P1 C1 1.841(4)
P2 C18 1.826(4)
P2 C24 1.837(4)
P2 C29 1.841(4)
N1 C5 1.337(5)
N1 C1 1.365(5)
N2 C28 1.347(5)
N2 C24 1.354(5)
C1 C2 1.374(6)
C2 C3 1.399(6)
C3 C4 1.367(6)
C4 C5 1.378(6)
C6 C11 1.397(6)
C6 C7 1.405(6)
C7 C8 1.381(6)
C8 C9 1.381(6)
C9 C10 1.385(6)
C10 C11 1.374(6)
C12 C13 1.399(5)
C12 C17 1.405(6)
C13 C14 1.374(6)
C14 C15 1.377(6)
C15 C16 1.380(6)
C16 C17 1.378(6)
C18 C19 1.373(6)
C18 C23 1.402(6)
C19 C20 1.392(6)
C20 C21 1.382(6)
C21 C22 1.391(6)
C22 C23 1.375(5)
C24 C25 1.389(5)
C25 C26 1.392(6)
C26 C27 1.371(6)
C27 C28 1.379(6)
C29 C30 1.398(5)
C29 C34 1.394(6)
C30 C31 1.387(6)
C31 C32 1.379(6)
C32 C33 1.373(6)
C33 C34 1.402(5)
